data_2210099
loop_
_publ_author_name
'Liu, Ying'
'Dou, Jian-Min'
'Wang, Daqi'
'Zhang, Xian-Xi'
'Zhou, Lei'

_publ_section_title
;
 Diaqua(pyridine-2,6-dicarboxylato)nickel(II)
;
_journal_coeditor_code BI2056
_journal_issue 9
_journal_name_full 'Acta Crystallographica Section E'
_journal_page_first m2208
_journal_page_last m2209
_journal_paper_doi 10.1107/S1600536806032119
_journal_volume 62
_journal_year 2006
_chemical_formula_iupac '[Ni (C7 H3 N O4) (H2 O)2]'
_chemical_formula_moiety 'C7 H7 N Ni O6'
_chemical_formula_sum 'C7 H7 N Ni O6'
_chemical_formula_weight 259.85
_chemical_name_systematic
;
Diaqua(pyridine-2,6-dicarboxylato)nickel(II)
;
_space_group_IT_number 2
_symmetry_cell_setting triclinic
_symmetry_space_group_name_Hall '-P 1'
_symmetry_space_group_name_H-M 'P -1'
_atom_sites_solution_hydrogens geom
_atom_sites_solution_primary direct
_atom_sites_solution_secondary difmap
_audit_creation_method SHELXL-97
_cell_angle_alpha 81.103(2)
_cell_angle_beta 85.720(2)
_cell_angle_gamma 83.333(2)
_cell_formula_units_Z 2
_cell_length_a 4.7042(4)
_cell_length_b 8.9656(7)
_cell_length_c 10.3228(8)
_cell_measurement_reflns_used 1846
_cell_measurement_temperature 293(2)
_cell_measurement_theta_max 25.08
_cell_measurement_theta_min 2.00
_cell_volume 426.51(6)
_computing_cell_refinement 'SAINT (Bruker, 1999)'
_computing_data_collection 'SMART (Bruker, 1998)'
_computing_data_reduction SAINT
_computing_molecular_graphics SHELXTL
_computing_publication_material SHELXTL
_computing_structure_refinement SHELXTL
_computing_structure_solution 'SHELXTL (Bruker, 1999)'
_diffrn_ambient_temperature 293(2)
_diffrn_measured_fraction_theta_full 0.994
_diffrn_measured_fraction_theta_max 0.994
_diffrn_measurement_device_type 'Bruker SMART CCD'
_diffrn_measurement_method '\f and \w'
_diffrn_radiation_monochromator graphite
_diffrn_radiation_source 'fine-focus sealed tube'
_diffrn_radiation_type MoK\a
_diffrn_radiation_wavelength 0.71073
_diffrn_reflns_av_R_equivalents 0.0244
_diffrn_reflns_av_sigmaI/netI 0.0478
_diffrn_reflns_limit_h_max 5
_diffrn_reflns_limit_h_min -5
_diffrn_reflns_limit_k_max 10
_diffrn_reflns_limit_k_min -7
_diffrn_reflns_limit_l_max 11
_diffrn_reflns_limit_l_min -12
_diffrn_reflns_number 2247
_diffrn_reflns_theta_full 25.08
_diffrn_reflns_theta_max 25.08
_diffrn_reflns_theta_min 2.00
_diffrn_standards_number 0
_exptl_absorpt_coefficient_mu 2.283
_exptl_absorpt_correction_T_max 0.471
_exptl_absorpt_correction_T_min 0.418
_exptl_absorpt_correction_type multi-scan
_exptl_absorpt_process_details '(SADABS; Sheldrick, 1996)'
_exptl_crystal_colour green
_exptl_crystal_density_diffrn 2.023
_exptl_crystal_density_method 'not measured'
_exptl_crystal_description block
_exptl_crystal_F_000 264
_exptl_crystal_size_max 0.40
_exptl_crystal_size_mid 0.37
_exptl_crystal_size_min 0.33
_refine_diff_density_max 0.633
_refine_diff_density_min -0.744
_refine_ls_extinction_method none
_refine_ls_goodness_of_fit_ref 1.024
_refine_ls_hydrogen_treatment mixed
_refine_ls_matrix_type full
_refine_ls_number_parameters 153
_refine_ls_number_reflns 1507
_refine_ls_number_restraints 6
_refine_ls_restrained_S_all 1.022
_refine_ls_R_factor_all 0.0446
_refine_ls_R_factor_gt 0.0389
_refine_ls_shift/su_max 0.000
_refine_ls_shift/su_mean 0.000
_refine_ls_structure_factor_coef Fsqd
_refine_ls_weighting_details 'calc w=1/[\s^2^(Fo^2^)+(0.0709P)^2^] where P=(Fo^2^+2Fc^2^)/3'
_refine_ls_weighting_scheme calc
_refine_ls_wR_factor_gt 0.0994
_refine_ls_wR_factor_ref 0.1031
_reflns_number_gt 1328
_reflns_number_total 1507
_reflns_threshold_expression I>2\s(I)
_cod_data_source_file bi2056.cif
_cod_data_source_block I
_cod_database_code 2210099
_cod_database_fobs_code 2210099

loop_
_symmetry_equiv_pos_as_xyz
'x, y, z'
'-x, -y, -z'

loop_
_atom_site_type_symbol
_atom_site_label
_atom_site_fract_x
_atom_site_fract_y
_atom_site_fract_z
_atom_site_U_iso_or_equiv
_atom_site_adp_type
_atom_site_calc_flag
_atom_site_refinement_flags
_atom_site_occupancy
Ni Ni1 0.79030(8) 0.07048(5) 0.21690(4) 0.0249(2) Uani d . 1
C C1 0.3484(7) 0.2410(4) 0.0746(3) 0.0261(7) Uani d . 1
C C2 0.4369(7) 0.3435(4) 0.1642(3) 0.0251(7) Uani d . 1
C C3 0.3351(8) 0.4918(4) 0.1739(4) 0.0304(8) Uani d . 1
H H3A 0.1927 0.5430 0.1208 0.037 Uiso calc R 1
C C4 0.4495(8) 0.5627(4) 0.2643(4) 0.0317(8) Uani d . 1
H H4A 0.3828 0.6626 0.2730 0.038 Uiso calc R 1
C C5 0.6648(8) 0.4854(4) 0.3429(3) 0.0287(8) Uani d . 1
H H5A 0.7434 0.5323 0.4040 0.034 Uiso calc R 1
C C6 0.7572(7) 0.3376(4) 0.3269(3) 0.0247(7) Uani d . 1
C C7 0.9934(7) 0.2326(4) 0.3957(3) 0.0260(7) Uani d . 1
N N1 0.6422(6) 0.2719(3) 0.2402(3) 0.0232(6) Uani d . 1
O O1 0.1414(6) 0.2814(3) 0.0065(3) 0.0370(6) Uani d . 1
O O2 0.4999(6) 0.1130(3) 0.0796(3) 0.0348(6) Uani d . 1
O O3 1.0495(5) 0.1055(3) 0.3525(3) 0.0322(6) Uani d . 1
O O4 1.1140(6) 0.2739(3) 0.4830(2) 0.0366(6) Uani d . 1
O O5 1.0423(5) -0.0928(3) 0.1459(3) 0.0319(6) Uani d D 1
H H51 0.973(11) -0.141(6) 0.088(5) 0.084(19) Uiso d D 1
H H52 1.221(8) -0.074(8) 0.121(6) 0.12(3) Uiso d D 1
O O6 0.5475(6) -0.0890(3) 0.3429(3) 0.0363(6) Uani d D 1
H H61 0.647(9) -0.143(5) 0.408(4) 0.064(16) Uiso d D 1
H H62 0.390(9) -0.039(6) 0.376(4) 0.09(2) Uiso d D 1

loop_
_atom_site_aniso_label
_atom_site_aniso_U_11
_atom_site_aniso_U_22
_atom_site_aniso_U_33
_atom_site_aniso_U_12
_atom_site_aniso_U_13
_atom_site_aniso_U_23
Ni1 0.0256(3) 0.0193(3) 0.0312(3) 0.00457(18) -0.01097(18) -0.00872(19)
C1 0.0241(16) 0.0258(18) 0.0280(17) -0.0003(14) -0.0034(14) -0.0037(14)
C2 0.0247(17) 0.0246(17) 0.0257(16) -0.0011(14) -0.0028(13) -0.0029(14)
C3 0.0284(18) 0.0257(18) 0.0368(19) 0.0016(14) -0.0096(15) -0.0028(15)
C4 0.0360(19) 0.0192(17) 0.040(2) 0.0016(15) -0.0057(16) -0.0067(15)
C5 0.0340(18) 0.0273(18) 0.0274(17) -0.0046(15) -0.0057(14) -0.0092(15)
C6 0.0270(17) 0.0230(17) 0.0249(16) -0.0037(14) -0.0028(13) -0.0050(14)
C7 0.0225(16) 0.0262(18) 0.0287(17) -0.0017(14) -0.0031(14) -0.0026(15)
N1 0.0238(14) 0.0207(14) 0.0253(14) -0.0001(11) -0.0044(11) -0.0041(11)
O1 0.0377(14) 0.0330(14) 0.0433(15) 0.0032(12) -0.0212(12) -0.0116(12)
O2 0.0363(14) 0.0314(14) 0.0397(14) 0.0053(11) -0.0157(11) -0.0144(12)
O3 0.0317(13) 0.0271(14) 0.0394(14) 0.0060(10) -0.0141(11) -0.0108(11)
O4 0.0424(15) 0.0338(15) 0.0361(14) 0.0002(12) -0.0209(12) -0.0076(12)
O5 0.0279(13) 0.0309(14) 0.0378(14) 0.0051(11) -0.0075(11) -0.0110(12)
O6 0.0309(14) 0.0328(15) 0.0425(15) 0.0008(12) -0.0081(12) 0.0024(12)

loop_
_atom_type_symbol
_atom_type_description
_atom_type_scat_dispersion_real
_atom_type_scat_dispersion_imag
_atom_type_scat_source
C C 0.0033 0.0016 'International Tables Vol C Tables 4.2.6.8 and 6.1.1.4'
H H 0.0000 0.0000 'International Tables Vol C Tables 4.2.6.8 and 6.1.1.4'
N N 0.0061 0.0033 'International Tables Vol C Tables 4.2.6.8 and 6.1.1.4'
O O 0.0106 0.0060 'International Tables Vol C Tables 4.2.6.8 and 6.1.1.4'
Ni Ni 0.3393 1.1124 'International Tables Vol C Tables 4.2.6.8 and 6.1.1.4'

loop_
_geom_angle_atom_site_label_1
_geom_angle_atom_site_label_2
_geom_angle_atom_site_label_3
_geom_angle
N1 Ni1 O5 158.02(12)
N1 Ni1 O2 80.19(11)
O5 Ni1 O2 99.14(11)
N1 Ni1 O3 80.41(10)
O5 Ni1 O3 97.25(10)
O2 Ni1 O3 160.15(11)
N1 Ni1 O6 109.66(11)
O5 Ni1 O6 92.32(11)
O2 Ni1 O6 93.64(11)
O3 Ni1 O6 96.82(11)
O1 C1 O2 125.0(3)
O1 C1 C2 120.6(3)
O2 C1 C2 114.4(3)
N1 C2 C3 120.2(3)
N1 C2 C1 111.0(3)
C3 C2 C1 128.8(3)
C2 C3 C4 118.3(3)
C2 C3 H3A 120.8
C4 C3 H3A 120.8
C3 C4 C5 120.5(3)
C3 C4 H4A 119.8
C5 C4 H4A 119.8
C6 C5 C4 117.9(3)
C6 C5 H5A 121.1
C4 C5 H5A 121.1
N1 C6 C5 120.4(3)
N1 C6 C7 111.6(3)
C5 C6 C7 128.0(3)
O4 C7 O3 126.1(3)
O4 C7 C6 119.8(3)
O3 C7 C6 114.1(3)
C6 N1 C2 122.7(3)
C6 N1 Ni1 118.5(2)
C2 N1 Ni1 118.7(2)
C1 O2 Ni1 115.4(2)
C7 O3 Ni1 115.2(2)
Ni1 O5 H51 118(4)
Ni1 O5 H52 117(4)
H51 O5 H52 110.1(17)
Ni1 O6 H61 113(3)
Ni1 O6 H62 109(4)
H61 O6 H62 109.9(17)

loop_
_geom_bond_atom_site_label_1
_geom_bond_atom_site_label_2
_geom_bond_distance
Ni1 N1 1.903(3)
Ni1 O5 1.971(2)
Ni1 O2 2.005(2)
Ni1 O3 2.006(2)
Ni1 O6 2.150(3)
C1 O1 1.231(4)
C1 O2 1.274(4)
C1 C2 1.511(5)
C2 N1 1.332(4)
C2 C3 1.376(5)
C3 C4 1.379(5)
C3 H3A 0.930
C4 C5 1.396(5)
C4 H4A 0.930
C5 C6 1.377(5)
C5 H5A 0.930
C6 N1 1.323(4)
C6 C7 1.514(5)
C7 O4 1.225(4)
C7 O3 1.280(4)
O5 H51 0.89(3)
O5 H52 0.89(3)
O6 H61 0.89(3)
O6 H62 0.89(3)

loop_
_geom_hbond_atom_site_label_D
_geom_hbond_atom_site_label_H
_geom_hbond_atom_site_label_A
_geom_hbond_site_symmetry_A
_geom_hbond_distance_DH
_geom_hbond_distance_HA
_geom_hbond_distance_DA
_geom_hbond_angle_DHA
O5 H51 O1 2_655 0.89(3) 1.85(3) 2.729(4) 167(6)
O5 H52 O2 1_655 0.89(3) 2.22(5) 2.970(4) 142(6)
O6 H62 O3 1_455 0.89(3) 1.95(3) 2.759(4) 150(4)
O6 H61 O4 2_756 0.89(3) 1.84(3) 2.722(3) 169(4)

loop_
_geom_torsion_atom_site_label_1
_geom_torsion_atom_site_label_2
_geom_torsion_atom_site_label_3
_geom_torsion_atom_site_label_4
_geom_torsion
O1 C1 C2 N1 172.6(3)
O2 C1 C2 N1 -5.8(4)
O1 C1 C2 C3 -7.7(6)
O2 C1 C2 C3 173.9(4)
N1 C2 C3 C4 -0.5(5)
C1 C2 C3 C4 179.8(3)
C2 C3 C4 C5 0.5(6)
C3 C4 C5 C6 -0.1(6)
C4 C5 C6 N1 -0.4(5)
C4 C5 C6 C7 177.4(3)
N1 C6 C7 O4 -177.0(3)
C5 C6 C7 O4 5.0(6)
N1 C6 C7 O3 4.0(4)
C5 C6 C7 O3 -174.0(3)
C5 C6 N1 C2 0.5(5)
C7 C6 N1 C2 -177.7(3)
C5 C6 N1 Ni1 177.2(3)
C7 C6 N1 Ni1 -1.0(4)
C3 C2 N1 C6 0.0(5)
C1 C2 N1 C6 179.7(3)
C3 C2 N1 Ni1 -176.8(3)
C1 C2 N1 Ni1 3.0(4)
O5 Ni1 N1 C6 -86.8(4)
O2 Ni1 N1 C6 -177.0(3)
O3 Ni1 N1 C6 -1.2(2)
O6 Ni1 N1 C6 92.6(3)
O5 Ni1 N1 C2 90.0(4)
O2 Ni1 N1 C2 -0.1(2)
O3 Ni1 N1 C2 175.6(3)
O6 Ni1 N1 C2 -90.5(3)
O1 C1 O2 Ni1 -172.4(3)
C2 C1 O2 Ni1 5.9(4)
N1 Ni1 O2 C1 -3.5(3)
O5 Ni1 O2 C1 -161.2(3)
O3 Ni1 O2 C1 -15.9(5)
O6 Ni1 O2 C1 105.9(3)
O4 C7 O3 Ni1 176.0(3)
C6 C7 O3 Ni1 -5.0(4)
N1 Ni1 O3 C7 3.6(2)
O5 Ni1 O3 C7 161.5(3)
O2 Ni1 O3 C7 16.1(5)
O6 Ni1 O3 C7 -105.2(3)
